data_4111898
loop_
_publ_author_name
'Dmitry Karshtedt'
'Alexis T. Bell'
'T. Don Tilley'

_publ_contact_author_email ' tdtilley@berkeley.edu'
_publ_contact_author_fax ' 510-642-8940 '
_publ_contact_author_name ' T. Don Tilley'
_publ_contact_author_phone ' 510-642-8939 '
_publ_section_title
;
 Platinum-Based Catalysts for the Hydroamination of Olefins with
 Sulfonamides and Weakly Basic Anilines
;
_journal_name_full 'Journal of the American Chemical Society'
_journal_page_first 12640
_journal_page_last 12646
_journal_paper_doi 10.1021/ja052836d
_journal_volume 127
_journal_year 2005
_chemical_formula_sum 'C20 H27 Cl2 F9 O10 Pt2 S3'
_chemical_formula_weight 1155.68
_space_group_IT_number 14
_symmetry_cell_setting monoclinic
_symmetry_Int_Tables_number 14
_symmetry_space_group_name_Hall '-P 2ybc'
_symmetry_space_group_name_H-M 'P 1 21/c 1'
_audit_creation_date 'Fri Dec 10 10:17:56 2004'
_audit_creation_method teXsan
_cell_angle_alpha 90
_cell_angle_beta 96.022(2)
_cell_angle_gamma 90
_cell_formula_units_Z 4
_cell_length_a 9.908(1)
_cell_length_b 20.608(3)
_cell_length_c 15.713(2)
_cell_measurement_reflns_used 4401
_cell_measurement_temperature 153.2
_cell_measurement_theta_max 24.6
_cell_measurement_theta_min 2.3
_cell_volume 3190.6(7)
_computing_cell_refinement 'Bruker-AXS SAINT v6.40'
_computing_data_collection 'Bruker-AXS SMART v5.054'
_computing_data_reduction 'Bruker-AXS SAINT v6.40'
_computing_publication_material teXsan
_computing_structure_refinement teXsan
_computing_structure_solution SIR97
_diffrn_measured_fraction_theta_full 0.9616
_diffrn_measured_fraction_theta_max 0.9616
_diffrn_measurement_device_type 'Bruker SMART 1000'
_diffrn_measurement_method \w-scans
_diffrn_radiation_type 'Mo K\a'
_diffrn_radiation_wavelength 0.7107
_diffrn_reflns_av_R_equivalents 0.048
_diffrn_reflns_limit_h_max 11
_diffrn_reflns_limit_h_min 0
_diffrn_reflns_limit_k_max 23
_diffrn_reflns_limit_k_min 0
_diffrn_reflns_limit_l_max 17
_diffrn_reflns_limit_l_min -18
_diffrn_reflns_number 14634
_diffrn_reflns_theta_full 24.73
_diffrn_reflns_theta_max 24.73
_diffrn_standards_decay_% 0
_diffrn_standards_interval_count 0
_diffrn_standards_interval_time 0
_diffrn_standards_number 0
_exptl_absorpt_coefficient_mu 9.190
_exptl_absorpt_correction_T_max 0.479
_exptl_absorpt_correction_T_min 0.187
_exptl_absorpt_correction_type empirical
_exptl_absorpt_process_details 'Blessing, 1995'
_exptl_crystal_colour orange
_exptl_crystal_density_diffrn 2.406
_exptl_crystal_description tablet
_exptl_crystal_F_000 2184.00
_exptl_crystal_size_max 0.240
_exptl_crystal_size_mid 0.170
_exptl_crystal_size_min 0.080
_refine_diff_density_max 0.90
_refine_diff_density_min -2.15
_refine_ls_extinction_method none
_refine_ls_goodness_of_fit_ref 1.383
_refine_ls_hydrogen_treatment constr
_refine_ls_number_parameters 415
_refine_ls_number_reflns 3814
_refine_ls_R_factor_all 0.0647
_refine_ls_R_factor_gt 0.0402
_refine_ls_shift/su_max 0.0007
_refine_ls_structure_factor_coef F
_refine_ls_weighting_details 'w = 1/[\s^2^(Fo) + 0.00022|Fo|^2^]'
_refine_ls_weighting_scheme calc
_refine_ls_wR_factor_all 0.0518
_refine_ls_wR_factor_ref 0.0454
_reflns_number_gt 3814
_reflns_number_total 5236
_reflns_threshold_expression F^2^>3.0\s(F^2^)
_cod_data_source_file ja052836dsi20050628_054637.cif
_cod_data_source_block DK
_cod_original_cell_volume 3190.5(7)
_cod_original_sg_symbol_H-M 'P 21/c '
_cod_original_formula_sum 'C20 H27 Cl2 F9 O10 Pt2 S3 '
_cod_database_code 4111898

loop_
_symmetry_equiv_pos_as_xyz
x,y,z
-x,1/2+y,1/2-z
-x,-y,-z
x,1/2-y,1/2+z

loop_
_atom_site_label
_atom_site_type_symbol
_atom_site_fract_x
_atom_site_fract_y
_atom_site_fract_z
_atom_site_U_iso_or_equiv
_atom_site_adp_type
_atom_site_occupancy
_atom_site_calc_flag
Pt1 Pt 0.36480(4) 0.18792(2) 0.48756(2) 0.0292(1) Uani 1.00 d
Pt2 Pt 0.58125(4) 0.28860(2) 0.62186(2) 0.0327(1) Uani 1.00 d
Cl1 Cl 0.0536(5) 0.4580(2) 0.2568(3) 0.101(2) Uani 1.00 d
Cl2 Cl -0.0581(4) 0.3533(2) 0.3496(3) 0.094(2) Uani 1.00 d
S1 S 0.6661(3) 0.1169(2) 0.4732(2) 0.0382(8) Uani 1.00 d
S2 S 0.4032(3) 0.2130(2) 0.7598(2) 0.0438(9) Uani 1.00 d
S3 S 0.2314(4) 0.3975(2) 0.6085(2) 0.065(1) Uani 1.00 d
F1 F 0.8276(8) 0.0438(4) 0.5728(5) 0.073(3) Uani 1.00 d
F2 F 0.6310(8) 0.0573(4) 0.6144(5) 0.077(3) Uani 1.00 d
F3 F 0.7778(8) 0.1336(4) 0.6293(4) 0.064(2) Uani 1.00 d
F4 F 0.6019(9) 0.1397(5) 0.8205(6) 0.101(4) Uani 1.00 d
F5 F 0.4454(9) 0.0886(4) 0.7446(5) 0.078(3) Uani 1.00 d
F6 F 0.4153(10) 0.1197(4) 0.8696(5) 0.096(4) Uani 1.00 d
F7 F 0.226(2) 0.5130(6) 0.5557(9) 0.178(7) Uani 1.00 d
F8 F 0.290(1) 0.5036(6) 0.6867(9) 0.149(5) Uani 1.00 d
F9 F 0.419(1) 0.4795(7) 0.592(1) 0.214(8) Uani 1.00 d
O1 O 0.5734(7) 0.1680(4) 0.4960(5) 0.043(2) Uani 1.00 d
O2 O 0.6003(7) 0.0643(4) 0.4283(5) 0.047(3) Uani 1.00 d
O3 O 0.7832(8) 0.1443(5) 0.4405(5) 0.059(3) Uani 1.00 d
O4 O 0.4730(8) 0.2195(4) 0.6828(5) 0.050(3) Uani 1.00 d
O5 O 0.4457(9) 0.2603(4) 0.8235(5) 0.062(3) Uani 1.00 d
O6 O 0.2585(9) 0.2031(5) 0.7413(6) 0.069(3) Uani 1.00 d
O7 O 0.256(1) 0.3746(5) 0.5259(6) 0.087(4) Uani 1.00 d
O8 O 0.102(1) 0.4057(7) 0.627(1) 0.153(7) Uani 1.00 d
O9 O 0.330(2) 0.3689(7) 0.6767(7) 0.163(7) Uani 1.00 d
O10 O 0.4370(6) 0.2779(3) 0.5189(4) 0.028(2) Uani 1.00 d
C1 C 0.729(1) 0.0863(6) 0.5787(7) 0.047(4) Uani 1.00 d
C2 C 0.306(1) 0.0890(5) 0.5002(7) 0.037(3) Uani 1.00 d
C3 C 0.285(1) 0.1045(6) 0.4140(7) 0.048(4) Uani 1.00 d
C4 C 0.145(1) 0.1174(8) 0.3687(7) 0.060(4) Uani 1.00 d
C5 C 0.104(1) 0.1883(7) 0.3707(7) 0.053(4) Uani 1.00 d
C6 C 0.1698(10) 0.2253(6) 0.4469(7) 0.039(3) Uani 1.00 d
C7 C 0.173(1) 0.2060(6) 0.5318(7) 0.041(4) Uani 1.00 d
C8 C 0.108(1) 0.1428(7) 0.5602(7) 0.048(4) Uani 1.00 d
C9 C 0.200(1) 0.0839(7) 0.5630(7) 0.053(4) Uani 1.00 d
C10 C 0.472(1) 0.1356(8) 0.7996(8) 0.056(5) Uani 1.00 d
C11 C 0.664(1) 0.3708(7) 0.5666(7) 0.051(4) Uani 1.00 d
C12 C 0.738(1) 0.4170(6) 0.6332(7) 0.052(4) Uani 1.00 d
C13 C 0.710(1) 0.3990(7) 0.7233(8) 0.065(5) Uani 1.00 d
C14 C 0.686(1) 0.3298(7) 0.7365(7) 0.056(4) Uani 1.00 d
C15 C 0.764(1) 0.2792(6) 0.7076(7) 0.045(4) Uani 1.00 d
C16 C 0.890(1) 0.2887(6) 0.6644(8) 0.055(4) Uani 1.00 d
C17 C 0.862(1) 0.2901(7) 0.5658(8) 0.052(4) Uani 1.00 d
C18 C 0.720(1) 0.3179(6) 0.5359(7) 0.042(4) Uani 1.00 d
C19 C 0.303(2) 0.476(1) 0.615(2) 0.103(8) Uani 1.00 d
C20 C 0.045(2) 0.4221(10) 0.3528(9) 0.093(6) Uani 1.00 d
H1 H 0.3812 0.0607 0.5136 0.0442 Uiso 1.00 calc
H2 H 0.3471 0.0849 0.3795 0.0571 Uiso 1.00 calc
H3 H 0.1446 0.1044 0.3106 0.0718 Uiso 1.00 calc
H4 H 0.0813 0.0925 0.3955 0.0718 Uiso 1.00 calc
H5 H 0.1286 0.2086 0.3202 0.0631 Uiso 1.00 calc
H6 H 0.0086 0.1903 0.3715 0.0631 Uiso 1.00 calc
H7 H 0.1682 0.2711 0.4393 0.0463 Uiso 1.00 calc
H8 H 0.1719 0.2407 0.5715 0.0493 Uiso 1.00 calc
H9 H 0.0811 0.1494 0.6159 0.0579 Uiso 1.00 calc
H10 H 0.0299 0.1340 0.5213 0.0579 Uiso 1.00 calc
H11 H 0.1465 0.0464 0.5495 0.0635 Uiso 1.00 calc
H12 H 0.2453 0.0799 0.6191 0.0635 Uiso 1.00 calc
H13 H 0.6019 0.3922 0.5257 0.0616 Uiso 1.00 calc
H14 H 0.8332 0.4143 0.6294 0.0627 Uiso 1.00 calc
H15 H 0.7083 0.4601 0.6213 0.0627 Uiso 1.00 calc
H16 H 0.7855 0.4120 0.7617 0.0779 Uiso 1.00 calc
H17 H 0.6315 0.4221 0.7361 0.0779 Uiso 1.00 calc
H18 H 0.6458 0.3202 0.7873 0.0675 Uiso 1.00 calc
H19 H 0.7665 0.2415 0.7425 0.0537 Uiso 1.00 calc
H20 H 0.9300 0.3287 0.6830 0.0663 Uiso 1.00 calc
H21 H 0.9505 0.2542 0.6803 0.0663 Uiso 1.00 calc
H22 H 0.9284 0.3162 0.5434 0.0619 Uiso 1.00 calc
H23 H 0.8669 0.2470 0.5447 0.0619 Uiso 1.00 calc
H24 H 0.6906 0.3091 0.4776 0.0500 Uiso 1.00 calc
H25 H 0.1345 0.4097 0.3749 0.1121 Uiso 1.00 calc
H26 H 0.0111 0.4529 0.3902 0.1121 Uiso 1.00 calc
H27 H 0.3782 0.3062 0.5195 0.0524 Uiso 1.00 calc

loop_
_atom_site_aniso_label
_atom_site_aniso_U_11
_atom_site_aniso_U_22
_atom_site_aniso_U_33
_atom_site_aniso_U_12
_atom_site_aniso_U_13
_atom_site_aniso_U_23
Pt1 0.0254(2) 0.0325(3) 0.0290(2) -0.0011(2) -0.0011(2) -0.0014(2)
Pt2 0.0362(3) 0.0385(3) 0.0227(2) -0.0068(2) 0.0001(2) -0.0007(2)
Cl1 0.141(4) 0.093(4) 0.072(3) -0.028(3) 0.020(3) -0.011(2)
Cl2 0.086(3) 0.083(4) 0.108(3) -0.004(3) -0.008(2) 0.015(3)
S1 0.029(1) 0.048(2) 0.037(1) 0.003(1) 0.001(1) -0.002(1)
S2 0.050(2) 0.050(2) 0.032(1) -0.003(2) 0.010(1) 0.001(1)
S3 0.072(3) 0.052(3) 0.077(2) -0.011(2) 0.027(2) -0.019(2)
F1 0.070(5) 0.048(5) 0.094(6) 0.027(4) -0.018(4) 0.002(4)
F2 0.085(6) 0.082(7) 0.065(5) -0.027(5) 0.015(4) 0.021(4)
F3 0.088(6) 0.059(5) 0.042(4) 0.004(4) -0.014(4) -0.010(4)
F4 0.080(6) 0.095(8) 0.120(7) 0.020(6) -0.030(5) 0.019(6)
F5 0.114(7) 0.052(5) 0.066(5) 0.004(5) -0.006(5) -0.009(4)
F6 0.154(9) 0.079(7) 0.058(5) -0.014(6) 0.029(5) 0.021(4)
F7 0.28(2) 0.10(1) 0.17(1) 0.07(1) 0.10(1) 0.059(9)
F8 0.15(1) 0.108(10) 0.18(1) -0.003(8) -0.008(9) -0.091(9)
F9 0.109(10) 0.14(1) 0.41(2) -0.062(10) 0.10(1) -0.07(1)
O1 0.032(4) 0.041(5) 0.054(5) 0.005(4) -0.003(4) -0.006(4)
O2 0.038(4) 0.050(6) 0.052(5) 0.003(4) -0.003(4) -0.016(4)
O3 0.042(5) 0.094(8) 0.042(5) -0.009(5) 0.007(4) 0.005(5)
O4 0.064(5) 0.050(6) 0.039(4) -0.011(5) 0.014(4) 0.003(4)
O5 0.099(7) 0.058(6) 0.032(4) -0.008(6) 0.021(5) -0.010(4)
O6 0.046(5) 0.081(8) 0.083(7) -0.001(5) 0.017(5) -0.002(5)
O7 0.110(8) 0.089(8) 0.056(6) 0.051(7) -0.017(5) -0.031(5)
O8 0.072(8) 0.13(1) 0.27(2) -0.040(8) 0.09(1) -0.09(1)
O9 0.26(2) 0.16(1) 0.073(8) 0.14(1) 0.021(10) 0.046(8)
O10 0.024(4) 0.023(4) 0.035(4) 0.003(3) -0.008(3) -0.005(3)
C1 0.063(9) 0.028(8) 0.049(7) 0.001(7) -0.001(6) 0.002(6)
C2 0.040(6) 0.022(7) 0.050(7) -0.009(5) 0.008(5) -0.010(5)
C3 0.047(7) 0.052(9) 0.046(7) -0.001(7) 0.016(6) -0.018(6)
C4 0.053(8) 0.08(1) 0.042(7) 0.001(8) -0.014(6) -0.016(7)
C5 0.039(7) 0.08(1) 0.037(6) -0.010(7) -0.009(5) 0.005(6)
C6 0.021(6) 0.045(8) 0.050(7) 0.001(5) 0.002(5) 0.006(6)
C7 0.029(6) 0.052(9) 0.044(7) 0.013(6) 0.013(5) 0.001(6)
C8 0.026(6) 0.067(10) 0.052(7) -0.005(6) 0.004(5) 0.006(6)
C9 0.048(8) 0.055(9) 0.056(8) -0.007(7) 0.003(6) 0.009(7)
C10 0.050(8) 0.07(1) 0.045(7) 0.005(7) -0.010(6) 0.015(7)
C11 0.053(8) 0.06(1) 0.042(7) 0.008(7) 0.013(6) 0.019(6)
C12 0.063(8) 0.046(9) 0.047(7) -0.019(7) -0.001(6) -0.002(6)
C13 0.08(1) 0.06(1) 0.055(8) -0.021(8) 0.012(7) -0.020(7)
C14 0.081(10) 0.07(1) 0.022(6) -0.037(9) 0.002(6) -0.002(6)
C15 0.047(7) 0.051(9) 0.033(6) -0.002(7) -0.012(6) 0.002(6)
C16 0.051(8) 0.056(9) 0.055(8) -0.002(7) -0.011(6) 0.009(7)
C17 0.037(7) 0.065(10) 0.053(7) -0.017(7) 0.004(6) -0.006(6)
C18 0.043(7) 0.053(9) 0.028(6) -0.019(6) -0.003(5) 0.002(5)
C19 0.06(1) 0.09(2) 0.16(2) 0.01(1) 0.03(1) -0.05(1)
C20 0.09(1) 0.12(2) 0.062(10) -0.02(1) -0.004(8) -0.030(10)

loop_
_atom_type_symbol
_atom_type_description
_atom_type_scat_dispersion_real
_atom_type_scat_dispersion_imag
_atom_type_scat_source
Pt Pt -1.703 8.390
;International Tables for Crystallography
(1992, Vol. C, Tables 4.2.6.8 and 6.1.1.1)
;
S S 0.125 0.123
;International Tables for Crystallography
(1992, Vol. C, Tables 4.2.6.8 and 6.1.1.1)
;
F F 0.017 0.010
;International Tables for Crystallography
(1992, Vol. C, Tables 4.2.6.8 and 6.1.1.1)
;
O O 0.011 0.006
;International Tables for Crystallography
(1992, Vol. C, Tables 4.2.6.8 and 6.1.1.1)
;
C C 0.003 0.002
;International Tables for Crystallography
(1992, Vol. C, Tables 4.2.6.8 and 6.1.1.1)
;
H H 0.000 0.000
;International Tables for Crystallography
(1992, Vol. C, Table 6.1.1.2)
;
Cl Cl 0.148 0.159
;International Tables for Crystallography
(1992, Vol. C, Tables 4.2.6.8 and 6.1.1.1)
;

loop_
_geom_angle_atom_site_label_1
_geom_angle_atom_site_label_2
_geom_angle_atom_site_label_3
_geom_angle
_geom_angle_publ_flag
O1 PT1 O10 81.0(3) ?
O1 PT1 C2 94.8(4) ?
O1 PT1 C3 100.3(4) ?
O1 PT1 C6 162.3(4) ?
O1 PT1 C7 157.5(4) ?
O10 PT1 C2 160.5(3) ?
O10 PT1 C3 162.0(4) ?
O10 PT1 C6 91.6(4) ?
O10 PT1 C7 93.8(4) ?
C2 PT1 C3 37.5(4) ?
C2 PT1 C6 97.3(4) ?
C2 PT1 C7 82.8(4) ?
C3 PT1 C6 81.9(4) ?
C3 PT1 C7 91.4(4) ?
C6 PT1 C7 38.2(4) ?
O4 PT2 O10 86.5(3) ?
O4 PT2 C11 169.5(4) ?
O4 PT2 C14 96.4(4) ?
O4 PT2 C15 95.3(4) ?
O4 PT2 C18 153.2(4) ?
O10 PT2 C11 91.7(4) ?
O10 PT2 C14 159.0(4) ?
O10 PT2 C15 162.6(4) ?
O10 PT2 C18 88.5(3) ?
C11 PT2 C14 81.6(5) ?
C11 PT2 C15 89.5(5) ?
C11 PT2 C18 36.9(4) ?
C14 PT2 C15 38.0(5) ?
C14 PT2 C18 97.6(4) ?
C15 PT2 C18 82.1(4) ?
O1 S1 O2 113.9(4) ?
O1 S1 O3 110.9(5) ?
O1 S1 C1 100.9(5) ?
O2 S1 O3 118.1(5) ?
O2 S1 C1 106.5(5) ?
O3 S1 C1 104.6(5) ?
O4 S2 O5 112.8(5) ?
O4 S2 O6 113.1(5) ?
O4 S2 C10 99.9(6) ?
O5 S2 O6 116.7(6) ?
O5 S2 C10 106.5(6) ?
O6 S2 C10 105.8(6) ?
O7 S3 O8 119.7(8) ?
O7 S3 O9 111.0(7) ?
O7 S3 C19 104.2(9) ?
O8 S3 O9 117.4(10) ?
O8 S3 C19 104.7(8) ?
O9 S3 C19 95(1) ?
PT1 O1 S1 139.8(5) ?
PT2 O4 S2 139.2(5) ?
PT1 O10 PT2 119.2(3) ?
S1 C1 F1 110.4(8) ?
S1 C1 F2 110.6(8) ?
S1 C1 F3 111.2(8) ?
F1 C1 F2 108(1) ?
F1 C1 F3 107(1) ?
F2 C1 F3 108.7(10) ?
PT1 C2 C3 72.7(7) ?
PT1 C2 C9 109.8(8) ?
C3 C2 C9 127(1) ?
PT1 C3 C2 69.8(6) ?
PT1 C3 C4 112.0(8) ?
C2 C3 C4 122.4(10) ?
C3 C4 C5 113(1) ?
C4 C5 C6 114.1(10) ?
PT1 C6 C5 111.0(8) ?
PT1 C6 C7 71.4(6) ?
C5 C6 C7 125(1) ?
PT1 C7 C6 70.4(6) ?
PT1 C7 C8 111.2(7) ?
C6 C7 C8 123(1) ?
C7 C8 C9 114.6(9) ?
C2 C9 C8 112(1) ?
S2 C10 F4 110(1) ?
S2 C10 F5 112.3(8) ?
S2 C10 F6 109.0(10) ?
F4 C10 F5 109(1) ?
F4 C10 F6 107(1) ?
F5 C10 F6 106(1) ?
PT2 C11 C12 113.2(7) ?
PT2 C11 C18 71.9(7) ?
C12 C11 C18 124(1) ?
C11 C12 C13 111.1(10) ?
C12 C13 C14 114(1) ?
PT2 C14 C13 109.7(8) ?
PT2 C14 C15 70.8(6) ?
C13 C14 C15 125(1) ?
PT2 C15 C14 71.2(7) ?
PT2 C15 C16 113.0(7) ?
C14 C15 C16 124(1) ?
C15 C16 C17 112.9(9) ?
C16 C17 C18 112.0(9) ?
PT2 C18 C11 71.2(7) ?
PT2 C18 C17 109.3(7) ?
C11 C18 C17 126(1) ?
S3 C19 F7 106(1) ?
S3 C19 F8 111(1) ?
S3 C19 F9 114(1) ?
F7 C19 F8 104(1) ?
F7 C19 F9 104(2) ?
F8 C19 F9 114(1) ?
CL1 C20 CL2 114.4(8) ?
O8 O7 O9 60.8(6) ?
O8 O7 O10 134.2(6) ?
O9 O7 O10 82.5(4) ?
O7 O8 O9 59.7(4) ?
O7 O9 O8 59.5(5) ?
O9 C19 O8 59.4(7) ?
O9 C19 O7 58.1(6) ?
O8 C19 O7 57.2(6) ?
PT1 O10 H27 114.661 no
PT2 O10 H27 110.387 no
PT1 C2 H1 113.083 no
C3 C2 H1 113.082 no
C9 C2 H1 113.083 no
PT1 C3 H2 114.826 no
C2 C3 H2 114.826 no
C4 C3 H2 114.828 no
C3 C4 H3 108.523 no
C3 C4 H4 108.524 no
C5 C4 H3 108.524 no
C5 C4 H4 108.525 no
H3 C4 H4 109.460 no
C4 C5 H5 108.290 no
C4 C5 H6 108.290 no
C6 C5 H5 108.294 no
C6 C5 H6 108.294 no
H5 C5 H6 109.462 no
PT1 C6 H7 113.748 no
C5 C6 H7 113.747 no
C7 C6 H7 113.748 no
PT1 C7 H8 114.492 no
C6 C7 H8 114.493 no
C8 C7 H8 114.492 no
C7 C8 H9 108.180 no
C7 C8 H10 108.180 no
C9 C8 H9 108.179 no
C9 C8 H10 108.179 no
H9 C8 H10 109.459 no
C2 C9 H11 108.706 no
C2 C9 H12 108.706 no
C8 C9 H11 108.707 no
C8 C9 H12 108.707 no
H11 C9 H12 109.461 no
PT2 C11 H13 113.604 no
C12 C11 H13 113.604 no
C18 C11 H13 113.604 no
C11 C12 H14 109.065 no
C11 C12 H15 109.066 no
C13 C12 H14 109.063 no
C13 C12 H15 109.063 no
H14 C12 H15 109.461 no
C12 C13 H16 108.157 no
C12 C13 H17 108.158 no
C14 C13 H16 108.156 no
C14 C13 H17 108.156 no
H16 C13 H17 109.460 no
PT2 C14 H18 114.252 no
C13 C14 H18 114.252 no
C15 C14 H18 114.252 no
PT2 C15 H19 113.674 no
C14 C15 H19 113.675 no
C16 C15 H19 113.674 no
C15 C16 H20 108.608 no
C15 C16 H21 108.609 no
C17 C16 H20 108.609 no
C17 C16 H21 108.610 no
H20 C16 H21 109.460 no
C16 C17 H22 108.836 no
C16 C17 H23 108.836 no
C18 C17 H22 108.836 no
C18 C17 H23 108.838 no
H22 C17 H23 109.460 no
PT2 C18 H24 113.823 no
C11 C18 H24 113.824 no
C17 C18 H24 113.822 no
CL1 C20 H25 108.240 no
CL1 C20 H26 108.239 no
CL2 C20 H25 108.239 no
CL2 C20 H26 108.240 no
H25 C20 H26 109.460 no
O10 H27 O7 175.130 no

loop_
_geom_bond_atom_site_label_1
_geom_bond_atom_site_label_2
_geom_bond_distance
_geom_bond_publ_flag
PT1 O1 2.098(7) yes
PT1 O10 2.029(7) yes
PT1 C2 2.13(1) yes
PT1 C3 2.17(1) yes
PT1 C6 2.12(1) yes
PT1 C7 2.128(10) yes
PT2 O4 2.077(7) yes
PT2 O10 2.055(6) yes
PT2 C11 2.11(1) yes
PT2 C14 2.16(1) yes
PT2 C15 2.15(1) yes
PT2 C18 2.12(1) yes
CL1 C20 1.69(2) yes
CL2 C20 1.75(2) yes
S1 O1 1.466(8) yes
S1 O2 1.414(8) yes
S1 O3 1.434(8) yes
S1 C1 1.82(1) yes
S2 O4 1.460(7) yes
S2 O5 1.429(8) yes
S2 O6 1.447(9) yes
S2 C10 1.82(1) yes
S3 O7 1.427(9) yes
S3 O8 1.35(1) yes
S3 O9 1.49(1) yes
S3 C19 1.77(2) yes
F1 C1 1.33(1) yes
F2 C1 1.31(1) yes
F3 C1 1.32(1) yes
F4 C10 1.30(1) yes
F5 C10 1.31(2) yes
F6 C10 1.33(1) yes
F7 C19 1.36(2) yes
F8 C19 1.28(2) yes
F9 C19 1.24(2) yes
C2 C3 1.39(1) yes
C2 C9 1.52(1) yes
C3 C4 1.51(2) yes
C4 C5 1.52(2) yes
C5 C6 1.51(2) yes
C6 C7 1.39(1) yes
C7 C8 1.54(2) yes
C8 C9 1.52(2) yes
C11 C12 1.54(2) yes
C11 C18 1.34(2) yes
C12 C13 1.52(2) yes
C13 C14 1.46(2) yes
C14 C15 1.40(2) yes
C15 C16 1.49(2) yes
C16 C17 1.55(2) yes
C17 C18 1.54(2) yes
O10 H27 0.824 no
C2 H1 0.950 no
C3 H2 0.950 no
C4 H3 0.950 no
C4 H4 0.950 no
C5 H5 0.950 no
C5 H6 0.950 no
C6 H7 0.950 no
C7 H8 0.950 no
C8 H9 0.950 no
C8 H10 0.950 no
C9 H11 0.950 no
C9 H12 0.950 no
C11 H13 0.950 no
C12 H14 0.950 no
C12 H15 0.950 no
C13 H16 0.950 no
C13 H17 0.950 no
C14 H18 0.950 no
C15 H19 0.950 no
C16 H20 0.950 no
C16 H21 0.950 no
C17 H22 0.950 no
C17 H23 0.950 no
C18 H24 0.950 no
C20 H25 0.950 no
C20 H26 0.950 no

loop_
_geom_contact_atom_site_label_1
_geom_contact_atom_site_label_2
_geom_contact_distance
_geom_contact_site_symmetry_2
PT1 O5 2.976(7) 4_554
PT2 O9 3.18(1) .
CL1 F1 3.466(8) 4_454
CL2 F4 3.355(10) 4_454
S2 O9 3.51(1) .
S3 O10 3.579(7) .
F1 C2 3.20(1) 3_656
F1 C3 3.27(1) 3_656
F1 C9 3.38(2) 3_656
F1 C4 3.45(2) 3_656
F1 C8 3.47(1) 1_655
F2 F8 3.33(1) 2_646
F2 O2 3.42(1) 3_656
F2 C3 3.48(1) 3_656
F2 C2 3.60(1) 3_656
F3 C8 3.56(1) 1_655
F4 F8 3.01(2) 2_646
F4 C18 3.57(1) 4_555
F4 F7 3.58(2) 2_646
F4 F9 3.59(2) 2_646
F5 F8 3.24(1) 2_646
F5 F9 3.57(2) 2_646
F6 O7 3.06(1) 4_555
F6 O10 3.15(1) 4_555
F6 F9 3.35(2) 2_646
F7 C11 3.33(2) 3_666
F7 C12 3.35(2) 3_666
F7 C20 3.45(2) 3_566
F8 C10 3.59(2) 2_656
F9 C11 3.36(2) .
F9 C12 3.41(2) .
F9 F9 3.55(3) 3_666
O1 O5 3.23(1) 4_554
O2 C2 3.45(1) 3_656
O2 C13 3.59(1) 4_554
O3 C14 3.29(1) 4_554
O3 C13 3.53(2) 4_554
O3 C8 3.55(1) 1_655
O3 C5 3.59(1) 1_655
O4 O9 3.39(2) .
O5 O10 3.179(10) 4_555
O5 O9 3.33(1) .
O5 C6 3.53(1) 4_555
O5 C3 3.57(1) 4_555
O6 C5 3.48(2) 4_555
O7 O10 2.69(1) .
O7 C6 3.39(2) .
O7 C20 3.40(2) .
O7 C7 3.58(2) .
O8 C16 3.30(2) 1_455
O8 C17 3.44(2) 1_455
O9 O10 3.37(1) .
O7 O10 2.69(1) .
O10 O7 2.69(1) .
C6 O10 2.97(1) .
C11 O10 2.99(1) .
C18 O10 2.91(1) .
C19 O7 2.53(2) .

loop_
_geom_torsion_atom_site_label_1
_geom_torsion_atom_site_label_2
_geom_torsion_atom_site_label_3
_geom_torsion_atom_site_label_4
_geom_torsion
_geom_torsion_site_symmetry_1
_geom_torsion_site_symmetry_2
_geom_torsion_site_symmetry_3
_geom_torsion_site_symmetry_4
_geom_torsion_publ_flag
PT1 O1 S1 O2 3.4(9) 1_555 1_555 1_555 1_555 yes
PT1 O1 S1 O3 139.4(7) 1_555 1_555 1_555 1_555 yes
PT1 O1 S1 C1 -110.3(8) 1_555 1_555 1_555 1_555 yes
PT1 O10 PT2 O4 -39.6(4) 1_555 1_555 1_555 1_555 yes
PT1 O10 PT2 C11 150.8(5) 1_555 1_555 1_555 1_555 yes
PT1 O10 PT2 C14 -138.6(9) 1_555 1_555 1_555 1_555 yes
PT1 O10 PT2 C15 56(1) 1_555 1_555 1_555 1_555 yes
PT1 O10 PT2 C18 114.0(5) 1_555 1_555 1_555 1_555 yes
PT1 C2 C3 C4 -103(1) 1_555 1_555 1_555 1_555 yes
PT1 C2 C9 C8 33(1) 1_555 1_555 1_555 1_555 yes
PT1 C3 C2 C9 102(1) 1_555 1_555 1_555 1_555 yes
PT1 C3 C4 C5 10(1) 1_555 1_555 1_555 1_555 yes
PT1 C6 C5 C4 30(1) 1_555 1_555 1_555 1_555 yes
PT1 C6 C7 C8 -102.9(10) 1_555 1_555 1_555 1_555 yes
PT1 C7 C6 C5 103(1) 1_555 1_555 1_555 1_555 yes
PT1 C7 C8 C9 8(1) 1_555 1_555 1_555 1_555 yes
PT2 O4 S2 O5 -19(1) 1_555 1_555 1_555 1_555 yes
PT2 O4 S2 O6 115.3(8) 1_555 1_555 1_555 1_555 yes
PT2 O4 S2 C10 -132.7(9) 1_555 1_555 1_555 1_555 yes
PT2 O10 PT1 O1 -50.3(3) 1_555 1_555 1_555 1_555 yes
PT2 O10 PT1 C2 28(1) 1_555 1_555 1_555 1_555 yes
PT2 O10 PT1 C3 -145(1) 1_555 1_555 1_555 1_555 yes
PT2 O10 PT1 C6 145.9(4) 1_555 1_555 1_555 1_555 yes
PT2 O10 PT1 C7 107.7(4) 1_555 1_555 1_555 1_555 yes
PT2 C11 C12 C13 -11(1) 1_555 1_555 1_555 1_555 yes
PT2 C11 C18 C17 -100(1) 1_555 1_555 1_555 1_555 yes
PT2 C14 C13 C12 -34(1) 1_555 1_555 1_555 1_555 yes
PT2 C14 C15 C16 105(1) 1_555 1_555 1_555 1_555 yes
PT2 C15 C14 C13 -100(1) 1_555 1_555 1_555 1_555 yes
PT2 C15 C16 C17 -11(1) 1_555 1_555 1_555 1_555 yes
PT2 C18 C11 C12 106(1) 1_555 1_555 1_555 1_555 yes
PT2 C18 C17 C16 -35(1) 1_555 1_555 1_555 1_555 yes
S1 O1 PT1 O10 -166.8(8) 1_555 1_555 1_555 1_555 yes
S1 O1 PT1 C2 32.4(8) 1_555 1_555 1_555 1_555 yes
S1 O1 PT1 C3 -5.1(8) 1_555 1_555 1_555 1_555 yes
S1 O1 PT1 C6 -100(1) 1_555 1_555 1_555 1_555 yes
S1 O1 PT1 C7 115(1) 1_555 1_555 1_555 1_555 yes
S2 O4 PT2 O10 -121.1(8) 1_555 1_555 1_555 1_555 yes
S2 O4 PT2 C11 -40(2) 1_555 1_555 1_555 1_555 yes
S2 O4 PT2 C14 38.1(9) 1_555 1_555 1_555 1_555 yes
S2 O4 PT2 C15 76.3(9) 1_555 1_555 1_555 1_555 yes
S2 O4 PT2 C18 159.2(8) 1_555 1_555 1_555 1_555 yes
F1 C1 S1 O1 -172.7(8) 1_555 1_555 1_555 1_555 yes
F1 C1 S1 O2 68.1(9) 1_555 1_555 1_555 1_555 yes
F1 C1 S1 O3 -57.6(10) 1_555 1_555 1_555 1_555 yes
F2 C1 S1 O1 67.5(9) 1_555 1_555 1_555 1_555 yes
F2 C1 S1 O2 -51.6(9) 1_555 1_555 1_555 1_555 yes
F2 C1 S1 O3 -177.4(8) 1_555 1_555 1_555 1_555 yes
F3 C1 S1 O1 -53.4(10) 1_555 1_555 1_555 1_555 yes
F3 C1 S1 O2 -172.6(8) 1_555 1_555 1_555 1_555 yes
F3 C1 S1 O3 61.7(10) 1_555 1_555 1_555 1_555 yes
F4 C10 S2 O4 64(1) 1_555 1_555 1_555 1_555 yes
F4 C10 S2 O5 -53(1) 1_555 1_555 1_555 1_555 yes
F4 C10 S2 O6 -178.2(9) 1_555 1_555 1_555 1_555 yes
F5 C10 S2 O4 -59(1) 1_555 1_555 1_555 1_555 yes
F5 C10 S2 O5 -176.8(9) 1_555 1_555 1_555 1_555 yes
F5 C10 S2 O6 58(1) 1_555 1_555 1_555 1_555 yes
F6 C10 S2 O4 -177.6(9) 1_555 1_555 1_555 1_555 yes
F6 C10 S2 O5 64(1) 1_555 1_555 1_555 1_555 yes
F6 C10 S2 O6 -60(1) 1_555 1_555 1_555 1_555 yes
F7 C19 S3 O7 66(1) 1_555 1_555 1_555 1_555 yes
F7 C19 S3 O8 -59(1) 1_555 1_555 1_555 1_555 yes
F7 C19 S3 O9 -179(1) 1_555 1_555 1_555 1_555 yes
F8 C19 S3 O7 -179(1) 1_555 1_555 1_555 1_555 yes
F8 C19 S3 O8 54(1) 1_555 1_555 1_555 1_555 yes
F8 C19 S3 O9 -65(1) 1_555 1_555 1_555 1_555 yes
F9 C19 S3 O7 -47(2) 1_555 1_555 1_555 1_555 yes
F9 C19 S3 O8 -173(1) 1_555 1_555 1_555 1_555 yes
F9 C19 S3 O9 65(2) 1_555 1_555 1_555 1_555 yes
O1 PT1 C2 C3 -100.7(6) 1_555 1_555 1_555 1_555 yes
O1 PT1 C2 C9 134.9(8) 1_555 1_555 1_555 1_555 yes
O1 PT1 C3 C2 84.4(6) 1_555 1_555 1_555 1_555 yes
O1 PT1 C3 C4 -157.7(8) 1_555 1_555 1_555 1_555 yes
O1 PT1 C6 C5 79(1) 1_555 1_555 1_555 1_555 yes
O1 PT1 C6 C7 -158(1) 1_555 1_555 1_555 1_555 yes
O1 PT1 C7 C6 163.3(8) 1_555 1_555 1_555 1_555 yes
O1 PT1 C7 C8 -77(1) 1_555 1_555 1_555 1_555 yes
O4 PT2 C11 C12 74(2) 1_555 1_555 1_555 1_555 yes
O4 PT2 C11 C18 -165(1) 1_555 1_555 1_555 1_555 yes
O4 PT2 C14 C13 -148.1(9) 1_555 1_555 1_555 1_555 yes
O4 PT2 C14 C15 90.3(7) 1_555 1_555 1_555 1_555 yes
O4 PT2 C15 C14 -93.7(7) 1_555 1_555 1_555 1_555 yes
O4 PT2 C15 C16 146.1(9) 1_555 1_555 1_555 1_555 yes
O4 PT2 C18 C11 174.1(8) 1_555 1_555 1_555 1_555 yes
O4 PT2 C18 C17 -62(1) 1_555 1_555 1_555 1_555 yes
O10 PT1 C2 C3 -177.2(8) 1_555 1_555 1_555 1_555 yes
O10 PT1 C2 C9 58(1) 1_555 1_555 1_555 1_555 yes
O10 PT1 C3 C2 176.9(9) 1_555 1_555 1_555 1_555 yes
O10 PT1 C3 C4 -65(1) 1_555 1_555 1_555 1_555 yes
O10 PT1 C6 C5 144.2(8) 1_555 1_555 1_555 1_555 yes
O10 PT1 C6 C7 -94.1(7) 1_555 1_555 1_555 1_555 yes
O10 PT1 C7 C6 87.8(7) 1_555 1_555 1_555 1_555 yes
O10 PT1 C7 C8 -152.7(7) 1_555 1_555 1_555 1_555 yes
O10 PT2 C11 C12 154.8(9) 1_555 1_555 1_555 1_555 yes
O10 PT2 C11 C18 -85.2(7) 1_555 1_555 1_555 1_555 yes
O10 PT2 C14 C13 -50(1) 1_555 1_555 1_555 1_555 yes
O10 PT2 C14 C15 -172.6(8) 1_555 1_555 1_555 1_555 yes
O10 PT2 C15 C14 171.1(10) 1_555 1_555 1_555 1_555 yes
O10 PT2 C15 C16 50(1) 1_555 1_555 1_555 1_555 yes
O10 PT2 C18 C11 94.9(7) 1_555 1_555 1_555 1_555 yes
O10 PT2 C18 C17 -142.1(8) 1_555 1_555 1_555 1_555 yes
C2 PT1 C3 C4 117(1) 1_555 1_555 1_555 1_555 yes
C2 PT1 C6 C5 -53.2(8) 1_555 1_555 1_555 1_555 yes
C2 PT1 C6 C7 68.5(7) 1_555 1_555 1_555 1_555 yes
C2 PT1 C7 C6 -111.6(7) 1_555 1_555 1_555 1_555 yes
C2 PT1 C7 C8 8.0(8) 1_555 1_555 1_555 1_555 yes
C2 C3 PT1 C6 -113.4(7) 1_555 1_555 1_555 1_555 yes
C2 C3 PT1 C7 -76.3(7) 1_555 1_555 1_555 1_555 yes
C2 C3 C4 C5 90(1) 1_555 1_555 1_555 1_555 yes
C2 C9 C8 C7 -27(1) 1_555 1_555 1_555 1_555 yes
C3 PT1 C2 C9 -124(1) 1_555 1_555 1_555 1_555 yes
C3 PT1 C6 C5 -18.9(8) 1_555 1_555 1_555 1_555 yes
C3 PT1 C6 C7 102.8(8) 1_555 1_555 1_555 1_555 yes
C3 PT1 C7 C6 -74.9(8) 1_555 1_555 1_555 1_555 yes
C3 PT1 C7 C8 44.6(8) 1_555 1_555 1_555 1_555 yes
C3 C2 PT1 C6 66.3(7) 1_555 1_555 1_555 1_555 yes
C3 C2 PT1 C7 101.8(7) 1_555 1_555 1_555 1_555 yes
C3 C2 C9 C8 -49(1) 1_555 1_555 1_555 1_555 yes
C3 C4 C5 C6 -27(1) 1_555 1_555 1_555 1_555 yes
C4 C3 PT1 C6 4.5(8) 1_555 1_555 1_555 1_555 yes
C4 C3 PT1 C7 41.6(9) 1_555 1_555 1_555 1_555 yes
C4 C3 C2 C9 -1(1) 1_555 1_555 1_555 1_555 yes
C4 C5 C6 C7 -50(1) 1_555 1_555 1_555 1_555 yes
C5 C6 PT1 C7 -121(1) 1_555 1_555 1_555 1_555 yes
C5 C6 C7 C8 0(1) 1_555 1_555 1_555 1_555 yes
C6 PT1 C2 C9 -58.0(8) 1_555 1_555 1_555 1_555 yes
C6 PT1 C7 C8 119(1) 1_555 1_555 1_555 1_555 yes
C6 C7 C8 C9 88(1) 1_555 1_555 1_555 1_555 yes
C7 PT1 C2 C9 -22.6(8) 1_555 1_555 1_555 1_555 yes
C11 PT2 C14 C13 21.5(10) 1_555 1_555 1_555 1_555 yes
C11 PT2 C14 C15 -100.1(8) 1_555 1_555 1_555 1_555 yes
C11 PT2 C15 C14 76.9(7) 1_555 1_555 1_555 1_555 yes
C11 PT2 C15 C16 -43.3(10) 1_555 1_555 1_555 1_555 yes
C11 PT2 C18 C17 123(1) 1_555 1_555 1_555 1_555 yes
C11 C12 C13 C14 30(1) 1_555 1_555 1_555 1_555 yes
C11 C18 PT2 C14 -65.0(8) 1_555 1_555 1_555 1_555 yes
C11 C18 PT2 C15 -99.8(8) 1_555 1_555 1_555 1_555 yes
C11 C18 C17 C16 44(1) 1_555 1_555 1_555 1_555 yes
C12 C11 PT2 C14 -5.2(9) 1_555 1_555 1_555 1_555 yes
C12 C11 PT2 C15 -42.6(9) 1_555 1_555 1_555 1_555 yes
C12 C11 PT2 C18 -120(1) 1_555 1_555 1_555 1_555 yes
C12 C11 C18 C17 5(1) 1_555 1_555 1_555 1_555 yes
C12 C13 C14 C15 45(1) 1_555 1_555 1_555 1_555 yes
C13 C12 C11 C18 -94(1) 1_555 1_555 1_555 1_555 yes
C13 C14 PT2 C15 121(1) 1_555 1_555 1_555 1_555 yes
C13 C14 PT2 C18 54(1) 1_555 1_555 1_555 1_555 yes
C13 C14 C15 C16 4(1) 1_555 1_555 1_555 1_555 yes
C14 PT2 C11 C18 114.8(8) 1_555 1_555 1_555 1_555 yes
C14 PT2 C15 C16 -120(1) 1_555 1_555 1_555 1_555 yes
C14 PT2 C18 C17 58.1(9) 1_555 1_555 1_555 1_555 yes
C14 C15 PT2 C18 113.2(8) 1_555 1_555 1_555 1_555 yes
C14 C15 C16 C17 -93(1) 1_555 1_555 1_555 1_555 yes
C15 PT2 C11 C18 77.4(7) 1_555 1_555 1_555 1_555 yes
C15 PT2 C18 C17 23.2(8) 1_555 1_555 1_555 1_555 yes
C15 C14 PT2 C18 -66.7(8) 1_555 1_555 1_555 1_555 yes
C15 C16 C17 C18 31(1) 1_555 1_555 1_555 1_555 yes
C16 C15 PT2 C18 -7.0(9) 1_555 1_555 1_555 1_555 yes
